data_7021298
loop_
_publ_author_name
'Mendiguchia, Barbara Sanz'
'Pucci, Daniela'
'Mastropietro, Teresa F.'
'Ghedini, Mauro'
'Crispini, Alessandra'

_publ_section_title
;
 Non-classical anticancer agents: on the way to water soluble zinc(ii)
 heteroleptic complexes.
;
_journal_issue 19
_journal_name_full 'Dalton transactions (Cambridge, England : 2003)'
_journal_page_first 6768
_journal_page_last 6774
_journal_paper_doi 10.1039/c3dt50367d
_journal_volume 42
_journal_year 2013
_chemical_formula_moiety 'C26 H22 N2 O6 Zn, H O'
_chemical_formula_sum 'C26 H23 N2 O7 Zn'
_chemical_formula_weight 540.83
_space_group_IT_number 122
_symmetry_cell_setting tetragonal
_symmetry_space_group_name_Hall 'I -4 2bw'
_symmetry_space_group_name_H-M 'I -4 2 d'
_atom_sites_solution_hydrogens geom
_atom_sites_solution_primary direct
_atom_sites_solution_secondary difmap
_audit_creation_method SHELXL-97
_cell_angle_alpha 90.00
_cell_angle_beta 90.00
_cell_angle_gamma 90.00
_cell_formula_units_Z 8
_cell_length_a 28.256(5)
_cell_length_b 28.256(5)
_cell_length_c 6.2531(13)
_cell_measurement_reflns_used 9433
_cell_measurement_temperature 298(2)
_cell_measurement_theta_max 20.21
_cell_measurement_theta_min 2.28
_cell_volume 4992.5(16)
_computing_cell_refinement 'Bruker SMART'
_computing_data_collection 'Bruker SMART'
_computing_data_reduction 'Bruker SAINT'
_computing_molecular_graphics 'Bruker SHELXTL'
_computing_publication_material 'Bruker SHELXTL'
_computing_structure_refinement 'Bruker SHELXTL'
_computing_structure_solution 'Bruker SHELXTL'
_diffrn_ambient_temperature 298(2)
_diffrn_measured_fraction_theta_full 0.996
_diffrn_measured_fraction_theta_max 0.996
_diffrn_measurement_device_type 'CCD area detector'
_diffrn_measurement_method 'phi and omega scans'
_diffrn_radiation_monochromator graphite
_diffrn_radiation_type MoK\a
_diffrn_radiation_wavelength 0.71073
_diffrn_reflns_av_R_equivalents 0.0713
_diffrn_reflns_av_sigmaI/netI 0.0342
_diffrn_reflns_limit_h_max 35
_diffrn_reflns_limit_h_min -34
_diffrn_reflns_limit_k_max 34
_diffrn_reflns_limit_k_min -34
_diffrn_reflns_limit_l_max 7
_diffrn_reflns_limit_l_min -7
_diffrn_reflns_number 52578
_diffrn_reflns_theta_full 26.13
_diffrn_reflns_theta_max 26.13
_diffrn_reflns_theta_min 2.28
_diffrn_source 'fine-focus sealed tube'
_exptl_absorpt_coefficient_mu 1.032
_exptl_absorpt_correction_T_max 0.9797
_exptl_absorpt_correction_T_min 0.9407
_exptl_absorpt_correction_type multi-scan
_exptl_absorpt_process_details sadabs
_exptl_crystal_colour yellow
_exptl_crystal_density_diffrn 1.442
_exptl_crystal_density_method 'not measured'
_exptl_crystal_description parallelepiped
_exptl_crystal_F_000 2256
_exptl_crystal_size_max 0.06
_exptl_crystal_size_mid 0.04
_exptl_crystal_size_min 0.02
_refine_diff_density_max 0.583
_refine_diff_density_min -0.313
_refine_diff_density_rms 0.055
_refine_ls_abs_structure_details 'Flack H D (1983), Acta Cryst. A39, 876-881'
_refine_ls_abs_structure_Flack 0.02(2)
_refine_ls_extinction_coef 0.0016(4)
_refine_ls_extinction_expression Fc^*^=kFc[1+0.001xFc^2^\l^3^/sin(2\q)]^-1/4^
_refine_ls_extinction_method SHELXL
_refine_ls_goodness_of_fit_ref 1.080
_refine_ls_hydrogen_treatment mixed
_refine_ls_matrix_type full
_refine_ls_number_parameters 167
_refine_ls_number_reflns 2490
_refine_ls_number_restraints 0
_refine_ls_restrained_S_all 1.080
_refine_ls_R_factor_all 0.0643
_refine_ls_R_factor_gt 0.0446
_refine_ls_shift/su_max 0.003
_refine_ls_shift/su_mean 0.000
_refine_ls_structure_factor_coef Fsqd
_refine_ls_weighting_details 'calc w=1/[\s^2^(Fo^2^)+(0.0626P)^2^+3.3023P] where P=(Fo^2^+2Fc^2^)/3'
_refine_ls_weighting_scheme calc
_refine_ls_wR_factor_gt 0.1081
_refine_ls_wR_factor_ref 0.1173
_reflns_number_gt 1984
_reflns_number_total 2490
_reflns_threshold_expression >2sigma(I)
_cod_data_source_file c3dt50367d.txt
_cod_data_source_block (2)
_cod_original_sg_symbol_Hall ' I -4 2bw '
_cod_original_sg_symbol_H-M ' I -4 2 d '
_cod_original_formula_sum 'C26 H23 N2 O7 Zn '
_cod_database_code 7021298

loop_
_symmetry_equiv_pos_as_xyz
'x, y, z'
'-x, -y, z'
'y, -x, -z'
'-y, x, -z'
'-x+1/2, y, -z+3/4'
'x+1/2, -y, -z+3/4'
'-y+1/2, -x, z+3/4'
'y+1/2, x, z+3/4'
'x+1/2, y+1/2, z+1/2'
'-x+1/2, -y+1/2, z+1/2'
'y+1/2, -x+1/2, -z+1/2'
'-y+1/2, x+1/2, -z+1/2'
'-x+1, y+1/2, -z+5/4'
'x+1, -y+1/2, -z+5/4'
'-y+1, -x+1/2, z+5/4'
'y+1, x+1/2, z+5/4'

loop_
_atom_site_label
_atom_site_type_symbol
_atom_site_fract_x
_atom_site_fract_y
_atom_site_fract_z
_atom_site_U_iso_or_equiv
_atom_site_adp_type
_atom_site_occupancy
_atom_site_symmetry_multiplicity
_atom_site_calc_flag
_atom_site_refinement_flags
_atom_site_disorder_assembly
_atom_site_disorder_group
Zn Zn 0.01116(2) 0.2500 -0.8750 0.0502(2) Uani 1 2 d S . .
N1 N 0.07108(13) 0.27461(13) -0.6920(5) 0.0512(9) Uani 1 1 d . A .
O2 O -0.03759(11) 0.29152(10) -0.7050(5) 0.0571(8) Uani 1 1 d . . .
O3 O 0.00256(11) 0.18969(10) -0.6811(4) 0.0580(8) Uani 1 1 d . . .
C1 C 0.06901(17) 0.29979(16) -0.5102(7) 0.0571(11) Uani 1 1 d . . .
H1 H 0.0394 0.3062 -0.4527 0.069 Uiso 1 1 calc R . .
C2 C 0.10813(17) 0.31660(16) -0.4044(8) 0.0666(12) Uani 1 1 d . A .
H2 H 0.1049 0.3337 -0.2782 0.080 Uiso 1 1 calc R . .
C3 C 0.15318(19) 0.30740(19) -0.4904(9) 0.0708(15) Uani 1 1 d . . .
C4 C 0.15556(16) 0.28105(17) -0.6792(7) 0.0659(13) Uani 1 1 d . A .
H4 H 0.1848 0.2745 -0.7407 0.079 Uiso 1 1 calc R . .
C5 C 0.11456(14) 0.26469(14) -0.7748(7) 0.0522(10) Uani 1 1 d . . .
C6 C 0.2001(3) 0.3214(3) -0.3786(17) 0.077(2) Uiso 0.686(8) 1 d P A 1
H6A H 0.2208 0.2941 -0.3739 0.093 Uiso 0.686(8) 1 calc PR A 1
H6B H 0.2157 0.3457 -0.4624 0.093 Uiso 0.686(8) 1 calc PR A 1
O1 O 0.1934(2) 0.3376(2) -0.1781(10) 0.099(2) Uiso 0.686(8) 1 d P A 1
H1A H 0.2102 0.3608 -0.1578 0.148 Uiso 0.686(8) 1 calc PR A 1
C6A C 0.1917(5) 0.3387(6) -0.419(3) 0.060(5) Uiso 0.314(8) 1 d P A 2
H6AA H 0.1839 0.3543 -0.2857 0.072 Uiso 0.314(8) 1 calc PR A 2
H6AB H 0.1992 0.3623 -0.5264 0.072 Uiso 0.314(8) 1 calc PR A 2
O1A O 0.2332(6) 0.3031(5) -0.390(3) 0.128(7) Uiso 0.314(8) 1 d P A 2
H1AA H 0.2228 0.2760 -0.3916 0.191 Uiso 0.314(8) 1 calc PR A 2
C7 C -0.04561(14) 0.33353(15) -0.7820(7) 0.0472(9) Uani 1 1 d . . .
C8 C -0.07458(16) 0.36557(16) -0.6681(7) 0.0606(12) Uani 1 1 d . . .
H8 H -0.0884 0.3526 -0.5465 0.073 Uiso 1 1 calc R . .
C9 C -0.0864(2) 0.41269(19) -0.7028(8) 0.0731(15) Uani 1 1 d . . .
H9 H -0.1044 0.4266 -0.5955 0.088 Uiso 1 1 calc R . .
C10 C -0.07548(19) 0.44178(18) -0.8710(12) 0.0826(15) Uani 1 1 d . . .
H10 H -0.0869 0.4726 -0.8642 0.099 Uiso 1 1 calc R . .
C11 C -0.04908(19) 0.42987(18) -1.0508(9) 0.0734(15) Uani 1 1 d . . .
H11 H -0.0454 0.4540 -1.1505 0.088 Uiso 1 1 calc R . .
C12 C -0.02737(16) 0.11289(16) -0.6460(9) 0.0629(12) Uani 1 1 d . . .
H12 H -0.0132 0.1130 -0.5118 0.076 Uiso 1 1 calc R . .
C13 C -0.02293(14) 0.15647(15) -0.7595(7) 0.0463(10) Uani 1 1 d . . .
O1W O -0.08588(15) 0.2500 -0.3750 0.0696(13) Uani 1 2 d S . .
H1W H -0.071(3) 0.264(3) -0.474(13) 0.050 Uiso 0.50 1 d P . .

loop_
_atom_site_aniso_label
_atom_site_aniso_U_11
_atom_site_aniso_U_22
_atom_site_aniso_U_33
_atom_site_aniso_U_23
_atom_site_aniso_U_13
_atom_site_aniso_U_12
Zn 0.0496(4) 0.0500(4) 0.0511(4) -0.0026(3) 0.000 0.000
N1 0.058(2) 0.0536(19) 0.042(2) -0.0099(16) 0.0053(15) -0.0003(16)
O2 0.0612(18) 0.0537(17) 0.0564(18) 0.0108(13) 0.0131(13) 0.0058(14)
O3 0.0646(19) 0.0559(17) 0.0534(17) 0.0001(14) -0.0141(14) -0.0073(14)
C1 0.061(3) 0.061(3) 0.050(3) -0.014(2) 0.011(2) -0.001(2)
C2 0.077(3) 0.064(3) 0.059(3) -0.024(2) 0.010(3) -0.008(2)
C3 0.067(3) 0.077(3) 0.068(3) -0.029(3) 0.003(2) -0.020(3)
C4 0.054(3) 0.088(3) 0.055(3) -0.025(2) 0.003(2) -0.011(2)
C5 0.055(2) 0.054(3) 0.047(2) -0.0155(18) 0.0029(19) -0.002(2)
C7 0.043(2) 0.050(2) 0.048(2) -0.0010(19) 0.0039(18) -0.0031(19)
C8 0.065(3) 0.066(3) 0.051(3) -0.001(2) 0.015(2) 0.007(2)
C9 0.085(4) 0.071(3) 0.063(3) -0.004(3) 0.011(3) 0.020(3)
C10 0.086(3) 0.059(3) 0.103(4) 0.007(3) 0.003(4) 0.023(3)
C11 0.082(4) 0.058(3) 0.080(4) 0.023(3) 0.004(3) 0.012(3)
C12 0.065(3) 0.069(3) 0.054(3) 0.015(2) -0.004(2) -0.001(2)
C13 0.043(2) 0.050(2) 0.046(2) -0.0017(18) 0.0030(17) 0.0011(18)
O1W 0.046(2) 0.099(4) 0.064(3) 0.023(3) 0.000 0.000

loop_
_atom_type_symbol
_atom_type_description
_atom_type_scat_dispersion_real
_atom_type_scat_dispersion_imag
_atom_type_scat_source
C C 0.0033 0.0016 'International Tables Vol C Tables 4.2.6.8 and 6.1.1.4'
H H 0.0000 0.0000 'International Tables Vol C Tables 4.2.6.8 and 6.1.1.4'
N N 0.0061 0.0033 'International Tables Vol C Tables 4.2.6.8 and 6.1.1.4'
O O 0.0106 0.0060 'International Tables Vol C Tables 4.2.6.8 and 6.1.1.4'
Cl Cl 0.1484 0.1585 'International Tables Vol C Tables 4.2.6.8 and 6.1.1.4'
Zn Zn 0.2839 1.4301 'International Tables Vol C Tables 4.2.6.8 and 6.1.1.4'

loop_
_geom_angle_atom_site_label_1
_geom_angle_atom_site_label_2
_geom_angle_atom_site_label_3
_geom_angle
_geom_angle_site_symmetry_1
_geom_angle_site_symmetry_3
O2 Zn O2 97.95(17) 14_452 .
O2 Zn O3 94.88(12) 14_452 14_452
O2 Zn O3 76.31(11) . 14_452
O2 Zn O3 76.31(11) 14_452 .
O2 Zn O3 94.88(12) . .
O3 Zn O3 166.74(17) 14_452 .
O2 Zn N1 164.46(13) 14_452 .
O2 Zn N1 93.80(12) . .
O3 Zn N1 97.76(13) 14_452 .
O3 Zn N1 92.64(12) . .
O2 Zn N1 93.80(12) 14_452 14_452
O2 Zn N1 164.46(13) . 14_452
O3 Zn N1 92.64(12) 14_452 14_452
O3 Zn N1 97.76(13) . 14_452
N1 Zn N1 76.67(18) . 14_452
C1 N1 C5 118.1(4) . .
C1 N1 Zn 125.8(3) . .
C5 N1 Zn 116.1(3) . .
C7 O2 Zn 115.9(3) . .
C13 O3 Zn 116.0(2) . .
N1 C1 C2 123.8(4) . .
C1 C2 C3 118.7(4) . .
C4 C3 C2 117.7(4) . .
C4 C3 C6A 122.7(8) . .
C2 C3 C6A 116.3(8) . .
C4 C3 C6 118.4(5) . .
C2 C3 C6 123.7(5) . .
C6A C3 C6 22.6(7) . .
C5 C4 C3 120.2(4) . .
N1 C5 C4 121.5(4) . .
N1 C5 C5 115.5(2) . 14_452
C4 C5 C5 123.0(3) . 14_452
O1 C6 C3 112.7(7) . .
C3 C6A O1A 101.9(12) . .
O2 C7 C8 119.9(4) . .
O2 C7 C13 115.1(4) . 14_452
C8 C7 C13 124.9(4) . 14_452
C9 C8 C7 132.4(4) . .
C10 C9 C8 129.9(5) . .
C9 C10 C11 126.6(5) . .
C10 C11 C12 129.6(5) . 14_452
C11 C12 C13 131.9(5) 14_452 .
O3 C13 C12 119.4(4) . .
O3 C13 C7 116.2(4) . 14_452
C12 C13 C7 124.4(4) . 14_452

loop_
_geom_bond_atom_site_label_1
_geom_bond_atom_site_label_2
_geom_bond_distance
_geom_bond_site_symmetry_2
Zn O2 2.099(3) 14_452
Zn O2 2.099(3) .
Zn O3 2.105(3) 14_452
Zn O3 2.105(3) .
Zn N1 2.159(4) .
Zn N1 2.159(4) 14_452
N1 C1 1.342(5) .
N1 C5 1.362(5) .
O2 C7 1.301(5) .
O3 C13 1.281(5) .
C1 C2 1.373(7) .
C2 C3 1.406(7) .
C3 C4 1.398(6) .
C3 C6A 1.472(16) .
C3 C6 1.550(10) .
C4 C5 1.383(6) .
C5 C5 1.503(8) 14_452
C6 O1 1.348(11) .
C6A O1A 1.55(2) .
C7 C8 1.413(6) .
C7 C13 1.480(6) 14_452
C8 C9 1.390(6) .
C9 C10 1.370(8) .
C10 C11 1.391(8) .
C11 C12 1.395(7) 14_452
C12 C11 1.395(7) 14_452
C12 C13 1.427(6) .
C13 C7 1.480(6) 14_452
